data_7237948
loop_
_publ_author_name
'You, Caifa'
'Liu, Denghui'
'Meng, Fanyuan'
'Wang, Yafei'
'Yu, Junting'
'Wang, Song'
'Su, Shijian'
'Zhu, Weiguo'

_publ_section_title
;
 Iridium(iii) phosphors with rigid fused-heterocyclic chelating
 architectures for efficient deep-red/near-infrared emissions in polymer
 light-emitting diodes
;
_journal_issue 35
_journal_name_full 'Journal of Materials Chemistry C'
_journal_page_first 10961
_journal_paper_doi 10.1039/C9TC03645H
_journal_volume 7
_journal_year 2019
_chemical_formula_sum 'C81 H93 Ir N4 O6'
_chemical_formula_weight 1410.79
_space_group_crystal_system triclinic
_space_group_IT_number 2
_space_group_name_Hall '-P 1'
_space_group_name_H-M_alt 'P -1'
_atom_sites_solution_hydrogens mixed
_audit_creation_method SHELXL-2013
_audit_update_record
;
2019-05-06 deposited with the CCDC.	2019-08-07 downloaded from the CCDC.
;
_cell_angle_alpha 82.589(4)
_cell_angle_beta 74.698(4)
_cell_angle_gamma 76.485(3)
_cell_formula_units_Z 2
_cell_length_a 13.2845(7)
_cell_length_b 16.5525(8)
_cell_length_c 17.2928(11)
_cell_measurement_reflns_used 9881
_cell_measurement_temperature 296(2)
_cell_measurement_theta_max 108.127
_cell_measurement_theta_min 6.138
_cell_volume 3557.0(3)
_computing_cell_refinement 'Bruker SAINT'
_computing_data_collection 'Bruker APEX2'
_computing_data_reduction 'Bruker SAINT'
_computing_molecular_graphics 'Bruker SHELXTL'
_computing_publication_material 'Bruker SHELXTL'
_computing_structure_refinement 'SHELXL-2013 (Sheldrick, 2013)'
_computing_structure_solution 'SHELXS-97 (Sheldrick 2008)'
_diffrn_ambient_temperature 296(2)
_diffrn_measured_fraction_theta_full 0.993
_diffrn_measured_fraction_theta_max 0.986
_diffrn_measurement_device_type 'Bruker APEX-II CCD'
_diffrn_measurement_method '\f and \w scans'
_diffrn_radiation_type GaK\a
_diffrn_radiation_wavelength 1.34139
_diffrn_reflns_av_R_equivalents 0.0660
_diffrn_reflns_av_unetI/netI 0.0767
_diffrn_reflns_Laue_measured_fraction_full 0.993
_diffrn_reflns_Laue_measured_fraction_max 0.986
_diffrn_reflns_limit_h_max 16
_diffrn_reflns_limit_h_min -15
_diffrn_reflns_limit_k_max 18
_diffrn_reflns_limit_k_min -20
_diffrn_reflns_limit_l_max 21
_diffrn_reflns_limit_l_min -18
_diffrn_reflns_number 36841
_diffrn_reflns_point_group_measured_fraction_full 0.993
_diffrn_reflns_point_group_measured_fraction_max 0.986
_diffrn_reflns_theta_full 53.594
_diffrn_reflns_theta_max 55.065
_diffrn_reflns_theta_min 3.068
_exptl_absorpt_coefficient_mu 2.684
_exptl_absorpt_correction_T_max 0.7508
_exptl_absorpt_correction_T_min 0.4952
_exptl_absorpt_correction_type multi-scan
_exptl_absorpt_process_details sadabs
_exptl_crystal_colour red
_exptl_crystal_density_diffrn 1.317
_exptl_crystal_description prismatic
_exptl_crystal_F_000 1464
_exptl_crystal_size_max 0.200
_exptl_crystal_size_mid 0.080
_exptl_crystal_size_min 0.040
_refine_diff_density_max 0.840
_refine_diff_density_min -1.504
_refine_diff_density_rms 0.098
_refine_ls_extinction_method none
_refine_ls_goodness_of_fit_ref 1.031
_refine_ls_hydrogen_treatment constr
_refine_ls_matrix_type full
_refine_ls_number_parameters 834
_refine_ls_number_reflns 13393
_refine_ls_number_restraints 186
_refine_ls_restrained_S_all 1.099
_refine_ls_R_factor_all 0.0992
_refine_ls_R_factor_gt 0.0623
_refine_ls_shift/su_max 0.021
_refine_ls_shift/su_mean 0.001
_refine_ls_structure_factor_coef Fsqd
_refine_ls_weighting_details 'w=1/[\s^2^(Fo^2^)+(0.1043P)^2^+1.2767P] where P=(Fo^2^+2Fc^2^)/3'
_refine_ls_weighting_scheme calc
_refine_ls_wR_factor_gt 0.1613
_refine_ls_wR_factor_ref 0.1898
_reflns_Friedel_coverage 0.000
_reflns_number_gt 8804
_reflns_number_total 13393
_reflns_threshold_expression 'I > 2\s(I)'
_cod_data_source_file c9tc03645h2.cif
_cod_data_source_block mjr17003_0m
_cod_original_cell_volume 3557.0(4)
_cod_database_code 7237948
_shelx_space_group_comment
; 
The symmetry employed for this shelxl refinement is uniquely defined 
by the following loop, which should always be used as a source of 
symmetry information in preference to the above space-group names. 
They are only intended as comments. 
;
_shelx_estimated_absorpt_t_min 0.616
_shelx_estimated_absorpt_t_max 0.900
_shelxl_version_number 2013-4

loop_
_space_group_symop_operation_xyz
'x, y, z'
'-x, -y, -z'

loop_
_atom_site_label
_atom_site_type_symbol
_atom_site_fract_x
_atom_site_fract_y
_atom_site_fract_z
_atom_site_U_iso_or_equiv
_atom_site_adp_type
_atom_site_occupancy
_atom_site_site_symmetry_order
_atom_site_calc_flag
_atom_site_refinement_flags_posn
_atom_site_refinement_flags_adp
Ir1 Ir 0.21987(2) 0.23005(2) 0.54271(2) 0.06773(15) Uani 1 1 d . .
N1 N -0.0321(4) 0.4883(3) 0.6227(4) 0.0695(15) Uani 1 1 d . .
N2 N 0.1236(4) 0.3495(3) 0.5633(4) 0.0655(14) Uani 1 1 d . .
N3 N 0.3001(4) 0.1076(3) 0.5164(4) 0.0672(15) Uani 1 1 d . .
N4 N 0.4092(4) -0.0472(3) 0.4557(4) 0.0698(15) Uani 1 1 d . .
O1 O 0.3770(3) 0.2574(3) 0.5229(3) 0.0683(12) Uani 1 1 d . .
O2 O 0.2081(4) 0.2312(3) 0.6694(3) 0.0782(14) Uani 1 1 d . .
O3 O 0.3647(3) 0.5369(3) 0.4536(3) 0.0761(13) Uani 1 1 d . .
O4 O 0.2236(4) 0.6596(3) 0.5192(4) 0.0818(14) Uani 1 1 d . .
O5 O 0.3103(5) -0.0245(3) 0.7809(4) 0.1007(18) Uani 1 1 d . .
O6 O 0.4214(4) -0.1588(3) 0.7231(3) 0.0888(16) Uani 1 1 d . .
C1 C 0.0786(6) 0.1992(4) 0.5737(5) 0.075(2) Uani 1 1 d . .
C2 C 0.0507(6) 0.1214(4) 0.5751(6) 0.091(3) Uani 1 1 d . .
H2 H 0.1027 0.0769 0.5526 0.110 Uiso 1 1 calc R U
C3 C -0.0505(6) 0.1103(5) 0.6087(6) 0.099(3) Uani 1 1 d . .
H3 H -0.0662 0.0587 0.6072 0.118 Uiso 1 1 calc R U
C4 C -0.1338(6) 0.1758(5) 0.6463(6) 0.088(2) Uani 1 1 d . .
C5 C -0.2393(6) 0.1662(5) 0.6867(6) 0.104(3) Uani 1 1 d . .
H5 H -0.2567 0.1144 0.6897 0.125 Uiso 1 1 calc R U
C6 C -0.3127(6) 0.2286(6) 0.7198(6) 0.107(3) Uani 1 1 d . .
H6 H -0.3809 0.2200 0.7447 0.128 Uiso 1 1 calc R U
C7 C -0.2900(6) 0.3098(5) 0.7185(5) 0.085(2) Uani 1 1 d . .
C8 C -0.3634(6) 0.3752(6) 0.7579(6) 0.096(3) Uani 1 1 d . .
H8 H -0.4307 0.3672 0.7864 0.116 Uiso 1 1 calc R U
C9 C -0.3381(6) 0.4513(6) 0.7553(5) 0.094(3) Uani 1 1 d . .
H9 H -0.3883 0.4942 0.7821 0.113 Uiso 1 1 calc R U
C10 C -0.2381(6) 0.4652(5) 0.7129(5) 0.080(2) Uani 1 1 d . .
H10 H -0.2226 0.5176 0.7103 0.096 Uiso 1 1 calc R U
C11 C -0.1625(5) 0.4018(4) 0.6752(5) 0.0691(18) Uani 1 1 d . .
C12 C -0.1864(5) 0.3221(4) 0.6785(5) 0.0737(19) Uani 1 1 d . .
C13 C -0.1084(5) 0.2545(4) 0.6426(5) 0.0733(19) Uani 1 1 d . .
C14 C -0.0045(5) 0.2638(4) 0.6064(5) 0.0711(19) Uani 1 1 d . .
C15 C 0.0232(5) 0.3437(4) 0.6005(4) 0.0654(17) Uani 1 1 d . .
C16 C -0.0557(5) 0.4137(4) 0.6319(5) 0.0676(18) Uani 1 1 d . .
C17 C 0.0669(5) 0.4952(4) 0.5821(4) 0.0647(17) Uani 1 1 d . .
C18 C 0.1485(5) 0.4256(4) 0.5499(4) 0.0623(17) Uani 1 1 d . .
C19 C 0.2487(5) 0.4393(4) 0.5061(4) 0.0651(17) Uani 1 1 d . .
H19 H 0.3008 0.3947 0.4839 0.078 Uiso 1 1 calc R U
C20 C 0.2714(5) 0.5170(4) 0.4953(5) 0.0679(18) Uani 1 1 d . .
C21 C 0.1901(5) 0.5871(4) 0.5298(5) 0.0682(18) Uani 1 1 d . .
C22 C 0.0929(5) 0.5745(4) 0.5701(5) 0.0684(18) Uani 1 1 d . .
H22 H 0.0408 0.6198 0.5908 0.082 Uiso 1 1 calc R U
C23 C 0.2281(5) 0.2367(4) 0.4272(5) 0.0695(19) Uani 1 1 d . .
C24 C 0.1870(6) 0.3044(4) 0.3758(6) 0.081(2) Uani 1 1 d . .
H24 H 0.1499 0.3545 0.3978 0.097 Uiso 1 1 calc R U
C25 C 0.2005(7) 0.2978(5) 0.2961(6) 0.092(3) Uani 1 1 d . .
H25 H 0.1745 0.3442 0.2651 0.110 Uiso 1 1 calc R U
C26 C 0.2527(7) 0.2229(5) 0.2582(6) 0.089(2) Uani 1 1 d . .
C27 C 0.2695(8) 0.2125(7) 0.1756(7) 0.113(3) Uani 1 1 d . .
H27 H 0.2430 0.2570 0.1427 0.135 Uiso 1 1 calc R U
C28 C 0.3220(9) 0.1410(7) 0.1433(6) 0.116(3) Uani 1 1 d . .
H28 H 0.3291 0.1358 0.0891 0.139 Uiso 1 1 calc R U
C29 C 0.3684(7) 0.0707(6) 0.1922(6) 0.095(3) Uani 1 1 d . .
C30 C 0.4276(8) -0.0041(6) 0.1583(6) 0.102(3) Uani 1 1 d . .
H30 H 0.4380 -0.0091 0.1037 0.123 Uiso 1 1 calc R U
C31 C 0.4710(8) -0.0709(6) 0.2062(6) 0.094(3) Uani 1 1 d . .
H31 H 0.5104 -0.1201 0.1835 0.113 Uiso 1 1 calc R U
C32 C 0.4549(6) -0.0633(5) 0.2862(6) 0.085(2) Uani 1 1 d . .
H32 H 0.4847 -0.1074 0.3178 0.102 Uiso 1 1 calc R U
C33 C 0.3946(5) 0.0092(4) 0.3220(5) 0.074(2) Uani 1 1 d . .
C34 C 0.3527(6) 0.0789(5) 0.2733(5) 0.0749(19) Uani 1 1 d . .
C35 C 0.2954(6) 0.1535(4) 0.3071(5) 0.077(2) Uani 1 1 d . .
C36 C 0.2804(5) 0.1638(4) 0.3883(5) 0.0693(19) Uani 1 1 d . .
C37 C 0.3200(5) 0.0957(4) 0.4386(5) 0.0650(18) Uani 1 1 d . .
C38 C 0.3758(5) 0.0178(4) 0.4076(5) 0.0676(18) Uani 1 1 d . .
C39 C 0.3861(5) -0.0358(4) 0.5337(5) 0.0681(19) Uani 1 1 d . .
C40 C 0.3300(5) 0.0414(4) 0.5679(5) 0.069(2) Uani 1 1 d . .
C41 C 0.3033(5) 0.0472(4) 0.6512(5) 0.0712(19) Uani 1 1 d . .
H41 H 0.2655 0.0972 0.6728 0.085 Uiso 1 1 calc R U
C42 C 0.3329(6) -0.0209(4) 0.7010(5) 0.076(2) Uani 1 1 d . .
C43 C 0.3952(6) -0.0978(4) 0.6670(6) 0.076(2) Uani 1 1 d . .
C44 C 0.4194(5) -0.1042(4) 0.5869(5) 0.074(2) Uani 1 1 d . .
H44 H 0.4586 -0.1543 0.5659 0.088 Uiso 1 1 calc R U
C45 C 0.4463(5) 0.4732(4) 0.4138(5) 0.0786(17) Uani 1 1 d . U
H45A H 0.4202 0.4490 0.3767 0.094 Uiso 1 1 calc R U
H45B H 0.4684 0.4294 0.4527 0.094 Uiso 1 1 calc R U
C46 C 0.5384(5) 0.5115(4) 0.3692(5) 0.0816(16) Uani 1 1 d . U
H46A H 0.5638 0.5347 0.4074 0.098 Uiso 1 1 calc R U
H46B H 0.5138 0.5570 0.3329 0.098 Uiso 1 1 calc R U
C47 C 0.6307(6) 0.4511(5) 0.3212(6) 0.0921(17) Uani 1 1 d . U
H47A H 0.6057 0.4274 0.2831 0.111 Uiso 1 1 calc R U
H47B H 0.6566 0.4059 0.3574 0.111 Uiso 1 1 calc R U
C48 C 0.7228(7) 0.4933(6) 0.2756(6) 0.1070(19) Uani 1 1 d . U
H48A H 0.6962 0.5383 0.2396 0.128 Uiso 1 1 calc R U
H48B H 0.7465 0.5176 0.3140 0.128 Uiso 1 1 calc R U
C49 C 0.8158(8) 0.4368(7) 0.2281(7) 0.133(2) Uani 1 1 d . U
H49A H 0.7932 0.4159 0.1870 0.160 Uiso 1 1 calc R U
H49B H 0.8388 0.3895 0.2633 0.160 Uiso 1 1 calc R U
C50 C 0.9133(10) 0.4776(8) 0.1867(8) 0.159(3) Uani 1 1 d . U
H50A H 0.8899 0.5239 0.1506 0.191 Uiso 1 1 calc R U
H50B H 0.9331 0.5007 0.2280 0.191 Uiso 1 1 calc R U
C51 C 1.0029(11) 0.4282(9) 0.1442(9) 0.179(3) Uani 1 1 d . U
H51A H 0.9853 0.4049 0.1021 0.215 Uiso 1 1 calc R U
H51B H 1.0294 0.3825 0.1796 0.215 Uiso 1 1 calc R U
C52 C 1.0872(13) 0.4765(11) 0.1079(11) 0.213(5) Uani 1 1 d . U
H52A H 1.0729 0.5260 0.1358 0.319 Uiso 1 1 calc R U
H52B H 1.0880 0.4915 0.0523 0.319 Uiso 1 1 calc R U
H52C H 1.1554 0.4431 0.1122 0.319 Uiso 1 1 calc R U
C53 C 0.1445(7) 0.7293(4) 0.5590(7) 0.112(2) Uani 1 1 d . U
H53A H 0.1132 0.7116 0.6141 0.135 Uiso 1 1 calc R U
H53B H 0.0878 0.7480 0.5310 0.135 Uiso 1 1 calc R U
C54 C 0.1999(8) 0.7991(5) 0.5578(8) 0.128(2) Uani 1 1 d . U
H54A H 0.2555 0.7797 0.5867 0.153 Uiso 1 1 calc R U
H54B H 0.2336 0.8143 0.5026 0.153 Uiso 1 1 calc R U
C55 C 0.1253(10) 0.8745(7) 0.5948(9) 0.154(3) Uani 1 1 d D U
H55A H 0.1689 0.9125 0.5989 0.184 Uiso 1 1 calc R U
H55B H 0.0837 0.9012 0.5566 0.184 Uiso 1 1 calc R U
C56 C 0.0488(12) 0.8683(9) 0.6741(9) 0.186(3) Uani 1 1 d D U
H56A H 0.0009 0.9215 0.6864 0.224 Uiso 1 1 calc R U
H56B H 0.0070 0.8270 0.6757 0.224 Uiso 1 1 calc R U
C57 C 0.1188(13) 0.8427(10) 0.7305(10) 0.210(3) Uani 1 1 d D U
H57A H 0.1823 0.8660 0.7126 0.252 Uiso 1 1 calc R U
H57B H 0.1396 0.7825 0.7377 0.252 Uiso 1 1 calc R U
C58 C 0.0447(15) 0.8803(11) 0.8089(11) 0.228(4) Uani 1 1 d D U
H58A H 0.0822 0.9088 0.8342 0.273 Uiso 1 1 calc R U
H58B H -0.0179 0.9190 0.7980 0.273 Uiso 1 1 calc R U
C59 C 0.0152(17) 0.8064(11) 0.8600(12) 0.236(4) Uani 1 1 d D U
H59A H 0.0824 0.7661 0.8503 0.283 Uiso 1 1 calc R U
H59B H -0.0275 0.7882 0.8307 0.283 Uiso 1 1 calc R U
C60 C -0.0368(16) 0.7811(12) 0.9472(12) 0.253(6) Uani 1 1 d D U
H60A H -0.0004 0.8020 0.9789 0.379 Uiso 1 1 d R U
H60B H -0.0324 0.7225 0.9605 0.379 Uiso 1 1 d R U
H60C H -0.1104 0.8095 0.9583 0.379 Uiso 1 1 d R U
C61 C 0.2555(13) 0.0493(8) 0.8185(7) 0.168(4) Uani 1 1 d D U
H61A H 0.1809 0.0610 0.8174 0.201 Uiso 1 1 calc R U
H61B H 0.2863 0.0960 0.7911 0.201 Uiso 1 1 calc R U
C62 C 0.2670(14) 0.0352(9) 0.9069(8) 0.183(3) Uani 1 1 d D U
H62A H 0.3417 0.0167 0.9072 0.220 Uiso 1 1 calc R U
H62B H 0.2401 0.0873 0.9327 0.220 Uiso 1 1 calc R U
C63 C 0.2081(14) -0.0267(10) 0.9515(8) 0.196(3) Uani 1 1 d D U
H63A H 0.2324 -0.0779 0.9241 0.235 Uiso 1 1 calc R U
H63B H 0.1327 -0.0069 0.9535 0.235 Uiso 1 1 calc R U
C64 C 0.2240(15) -0.0442(11) 1.0379(9) 0.210(3) Uani 1 1 d D U
H64A H 0.2255 0.0080 1.0570 0.253 Uiso 1 1 calc R U
H64B H 0.2934 -0.0805 1.0357 0.253 Uiso 1 1 calc R U
C65 C 0.1389(16) -0.0846(11) 1.1009(11) 0.227(4) Uani 1 1 d D U
H65A H 0.1434 -0.0782 1.1548 0.272 Uiso 1 1 calc R U
H65B H 0.0680 -0.0571 1.0953 0.272 Uiso 1 1 calc R U
C66 C 0.1584(17) -0.1748(11) 1.0877(11) 0.235(4) Uani 1 1 d D U
H66A H 0.2272 -0.2039 1.0967 0.281 Uiso 1 1 calc R U
H66B H 0.1567 -0.1821 1.0334 0.281 Uiso 1 1 calc R U
C67 C 0.0643(17) -0.2087(12) 1.1514(12) 0.237(4) Uani 1 1 d D U
H67A H 0.0643 -0.2025 1.2064 0.284 Uiso 1 1 calc R U
H67B H -0.0052 -0.1834 1.1416 0.284 Uiso 1 1 calc R U
C68 C 0.1020(17) -0.3000(12) 1.1293(11) 0.248(6) Uani 1 1 d D U
H68A H 0.1074 -0.3023 1.0731 0.372 Uiso 1 1 calc R U
H68B H 0.0515 -0.3319 1.1604 0.372 Uiso 1 1 calc R U
H68C H 0.1705 -0.3225 1.1405 0.372 Uiso 1 1 calc R U
C69 C 0.4698(8) -0.2404(5) 0.6966(6) 0.102(2) Uani 1 1 d . U
H69A H 0.5358 -0.2396 0.6559 0.122 Uiso 1 1 calc R U
H69B H 0.4221 -0.2615 0.6742 0.122 Uiso 1 1 calc R U
C70 C 0.4911(9) -0.2934(6) 0.7704(7) 0.117(2) Uani 1 1 d . U
H70A H 0.5247 -0.3498 0.7556 0.141 Uiso 1 1 calc R U
H70B H 0.5410 -0.2721 0.7903 0.141 Uiso 1 1 calc R U
C71 C 0.3937(11) -0.2957(7) 0.8356(8) 0.144(2) Uani 1 1 d D U
H71A H 0.3405 -0.3087 0.8129 0.173 Uiso 1 1 calc R U
H71B H 0.3662 -0.2403 0.8545 0.173 Uiso 1 1 calc R U
C72 C 0.4052(13) -0.3579(10) 0.9095(9) 0.193(3) Uani 1 1 d D U
H72A H 0.4313 -0.4144 0.8930 0.232 Uiso 1 1 calc R U
H72B H 0.3367 -0.3551 0.9479 0.232 Uiso 1 1 calc R U
C73 C 0.4863(15) -0.3326(12) 0.9482(11) 0.224(3) Uani 1 1 d D U
H73A H 0.4555 -0.2768 0.9654 0.269 Uiso 1 1 calc R U
H73B H 0.5499 -0.3291 0.9058 0.269 Uiso 1 1 calc R U
C74 C 0.5238(16) -0.3870(11) 1.0211(11) 0.246(4) Uani 1 1 d D U
H74A H 0.5402 -0.4450 1.0093 0.296 Uiso 1 1 calc R U
H74B H 0.4643 -0.3800 1.0680 0.296 Uiso 1 1 calc R U
C75 C 0.6239(15) -0.3684(12) 1.0439(13) 0.257(4) Uani 1 1 d D U
H75A H 0.6361 -0.3980 1.0939 0.309 Uiso 1 1 calc R U
H75B H 0.6885 -0.3791 1.0013 0.309 Uiso 1 1 calc R U
C76 C 0.5755(17) -0.2720(12) 1.0526(13) 0.278(6) Uani 1 1 d D U
H76A H 0.5642 -0.2458 1.0018 0.417 Uiso 1 1 calc R U
H76B H 0.6243 -0.2471 1.0689 0.417 Uiso 1 1 calc R U
H76C H 0.5087 -0.2647 1.0922 0.417 Uiso 1 1 calc R U
C77 C 0.5346(5) 0.2741(4) 0.5491(6) 0.088(2) Uani 1 1 d . .
H77A H 0.5792 0.2200 0.5545 0.131 Uiso 1 1 calc R U
H77B H 0.5488 0.3113 0.5812 0.131 Uiso 1 1 calc R U
H77C H 0.5493 0.2950 0.4938 0.131 Uiso 1 1 calc R U
C78 C 0.4190(5) 0.2676(4) 0.5772(6) 0.073(2) Uani 1 1 d . .
C79 C 0.3700(7) 0.2746(5) 0.6589(6) 0.087(2) Uani 1 1 d . .
H79 H 0.4086 0.2912 0.6896 0.104 Uiso 1 1 calc R U
C80 C 0.2693(7) 0.2594(4) 0.6997(5) 0.079(2) Uani 1 1 d . .
C81 C 0.2318(9) 0.2752(6) 0.7870(6) 0.115(3) Uani 1 1 d . .
H81A H 0.1733 0.3224 0.7945 0.172 Uiso 1 1 calc R U
H81B H 0.2892 0.2861 0.8053 0.172 Uiso 1 1 calc R U
H81C H 0.2089 0.2271 0.8172 0.172 Uiso 1 1 calc R U

loop_
_atom_site_aniso_label
_atom_site_aniso_U_11
_atom_site_aniso_U_22
_atom_site_aniso_U_33
_atom_site_aniso_U_23
_atom_site_aniso_U_13
_atom_site_aniso_U_12
Ir1 0.04915(18) 0.03703(17) 0.1163(3) -0.00541(15) -0.02241(16) -0.00500(11)
N1 0.054(3) 0.042(3) 0.107(4) -0.006(3) -0.017(3) -0.003(2)
N2 0.048(3) 0.045(3) 0.101(4) -0.007(3) -0.020(3) -0.003(2)
N3 0.055(3) 0.038(3) 0.112(5) -0.012(3) -0.027(3) -0.003(2)
N4 0.060(3) 0.041(3) 0.108(5) -0.011(3) -0.023(3) -0.004(2)
O1 0.054(2) 0.043(2) 0.109(4) -0.008(2) -0.026(3) -0.0054(19)
O2 0.075(3) 0.044(2) 0.113(4) -0.012(2) -0.026(3) -0.002(2)
O3 0.054(2) 0.045(2) 0.127(4) -0.013(2) -0.015(3) -0.0091(19)
O4 0.065(3) 0.037(2) 0.142(4) -0.008(3) -0.022(3) -0.0086(19)
O5 0.121(5) 0.055(3) 0.118(5) -0.013(3) -0.028(4) 0.001(3)
O6 0.107(4) 0.042(3) 0.116(4) 0.000(3) -0.039(3) -0.001(2)
C1 0.066(4) 0.041(3) 0.114(6) -0.001(4) -0.020(4) -0.005(3)
C2 0.060(4) 0.046(4) 0.170(8) -0.013(4) -0.029(5) -0.010(3)
C3 0.067(5) 0.049(4) 0.187(9) 0.009(5) -0.044(5) -0.019(3)
C4 0.063(4) 0.058(4) 0.146(7) 0.005(4) -0.026(5) -0.023(3)
C5 0.066(5) 0.069(5) 0.174(9) 0.008(5) -0.020(5) -0.027(4)
C6 0.055(4) 0.085(6) 0.171(9) 0.017(6) -0.013(5) -0.027(4)
C7 0.055(4) 0.068(5) 0.123(6) 0.008(4) -0.012(4) -0.013(3)
C8 0.061(4) 0.086(6) 0.126(7) 0.005(5) -0.011(4) -0.004(4)
C9 0.070(5) 0.080(6) 0.112(6) -0.004(5) -0.001(4) 0.001(4)
C10 0.062(4) 0.055(4) 0.119(6) 0.000(4) -0.020(4) -0.010(3)
C11 0.050(3) 0.054(4) 0.100(5) 0.002(4) -0.016(3) -0.010(3)
C12 0.057(4) 0.055(4) 0.102(5) 0.007(4) -0.016(4) -0.010(3)
C13 0.050(4) 0.053(4) 0.115(6) -0.001(4) -0.019(4) -0.013(3)
C14 0.056(4) 0.041(3) 0.119(6) 0.000(3) -0.027(4) -0.014(3)
C15 0.057(4) 0.040(3) 0.100(5) 0.000(3) -0.022(3) -0.010(3)
C16 0.055(4) 0.044(3) 0.103(5) -0.003(3) -0.024(4) -0.003(3)
C17 0.051(4) 0.043(3) 0.098(5) -0.006(3) -0.019(3) -0.004(3)
C18 0.048(3) 0.035(3) 0.102(5) -0.005(3) -0.020(3) -0.003(2)
C19 0.050(3) 0.039(3) 0.102(5) -0.009(3) -0.016(3) -0.003(3)
C20 0.055(4) 0.040(3) 0.109(5) -0.003(3) -0.022(4) -0.009(3)
C21 0.060(4) 0.033(3) 0.112(6) -0.005(3) -0.023(4) -0.007(3)
C22 0.056(4) 0.036(3) 0.113(6) -0.013(3) -0.023(4) 0.000(3)
C23 0.056(4) 0.040(3) 0.118(6) -0.001(3) -0.040(4) -0.003(3)
C24 0.070(4) 0.049(4) 0.126(7) -0.005(4) -0.040(5) -0.001(3)
C25 0.090(6) 0.063(5) 0.133(8) 0.011(5) -0.056(5) -0.014(4)
C26 0.083(5) 0.074(5) 0.119(7) -0.009(5) -0.038(5) -0.016(4)
C27 0.124(8) 0.093(7) 0.135(9) -0.008(6) -0.065(7) -0.013(6)
C28 0.155(10) 0.093(7) 0.111(7) -0.007(6) -0.047(7) -0.033(7)
C29 0.095(6) 0.079(6) 0.128(8) -0.011(5) -0.044(6) -0.027(5)
C30 0.112(7) 0.100(7) 0.107(7) -0.030(6) -0.024(6) -0.036(6)
C31 0.111(7) 0.069(5) 0.110(7) -0.026(5) -0.028(6) -0.022(5)
C32 0.082(5) 0.056(4) 0.121(7) -0.014(4) -0.020(5) -0.021(4)
C33 0.066(4) 0.049(4) 0.112(6) -0.010(4) -0.015(4) -0.026(3)
C34 0.074(5) 0.063(4) 0.095(6) -0.013(4) -0.021(4) -0.026(4)
C35 0.067(4) 0.057(4) 0.113(7) -0.001(4) -0.034(4) -0.014(3)
C36 0.056(4) 0.051(4) 0.105(6) -0.001(4) -0.026(4) -0.013(3)
C37 0.050(3) 0.044(3) 0.106(6) -0.009(3) -0.023(4) -0.013(3)
C38 0.052(3) 0.046(4) 0.108(6) -0.013(4) -0.018(4) -0.014(3)
C39 0.049(3) 0.037(3) 0.119(6) -0.009(4) -0.021(4) -0.008(3)
C40 0.048(3) 0.035(3) 0.124(7) -0.004(3) -0.025(4) -0.006(2)
C41 0.063(4) 0.041(3) 0.104(6) -0.011(4) -0.016(4) -0.001(3)
C42 0.073(5) 0.053(4) 0.100(6) -0.010(4) -0.019(4) -0.011(3)
C43 0.072(4) 0.039(4) 0.119(7) -0.006(4) -0.032(4) -0.004(3)
C44 0.066(4) 0.040(3) 0.117(7) -0.011(4) -0.028(4) -0.005(3)
C45 0.060(3) 0.053(3) 0.120(4) -0.007(3) -0.016(3) -0.014(3)
C46 0.060(3) 0.060(3) 0.122(4) -0.010(3) -0.014(3) -0.015(2)
C47 0.068(3) 0.070(3) 0.130(4) -0.016(3) -0.006(3) -0.016(3)
C48 0.076(3) 0.086(4) 0.142(4) -0.015(3) 0.003(3) -0.014(3)
C49 0.095(4) 0.109(4) 0.164(5) -0.013(4) 0.014(4) -0.011(3)
C50 0.116(5) 0.132(5) 0.188(5) -0.009(4) 0.023(4) -0.013(4)
C51 0.131(5) 0.152(6) 0.207(6) -0.005(5) 0.025(5) -0.017(5)
C52 0.161(8) 0.188(9) 0.240(9) 0.000(8) 0.021(8) -0.029(7)
C53 0.083(4) 0.042(3) 0.218(7) -0.031(4) -0.045(4) -0.004(3)
C54 0.098(4) 0.058(3) 0.229(7) -0.036(4) -0.037(4) -0.007(3)
C55 0.123(5) 0.079(4) 0.248(7) -0.037(4) -0.027(4) -0.007(4)
C56 0.154(5) 0.111(4) 0.271(7) -0.030(5) -0.023(5) -0.007(4)
C57 0.177(6) 0.137(5) 0.288(8) -0.029(6) -0.022(5) -0.008(5)
C58 0.195(7) 0.154(6) 0.299(8) -0.032(6) -0.017(6) -0.007(6)
C59 0.205(7) 0.161(7) 0.301(9) -0.033(7) -0.012(7) -0.008(6)
C60 0.227(10) 0.188(9) 0.305(11) -0.042(9) -0.019(9) -0.006(9)
C61 0.243(9) 0.113(6) 0.133(6) -0.032(6) -0.030(7) -0.015(6)
C62 0.254(8) 0.131(6) 0.147(6) -0.029(5) -0.028(6) -0.018(6)
C63 0.263(8) 0.150(6) 0.159(6) -0.022(5) -0.034(6) -0.024(6)
C64 0.269(8) 0.170(6) 0.174(6) -0.010(6) -0.040(6) -0.025(6)
C65 0.275(8) 0.188(7) 0.195(6) -0.003(6) -0.044(6) -0.024(7)
C66 0.278(9) 0.199(7) 0.203(7) 0.001(7) -0.047(6) -0.024(7)
C67 0.279(9) 0.204(8) 0.203(7) 0.008(7) -0.050(7) -0.025(8)
C68 0.282(11) 0.219(10) 0.217(10) 0.022(9) -0.057(9) -0.025(10)
C69 0.109(5) 0.045(3) 0.156(6) 0.005(4) -0.055(4) -0.007(3)
C70 0.123(5) 0.064(3) 0.167(6) 0.012(4) -0.057(4) -0.011(3)
C71 0.149(5) 0.095(4) 0.184(6) 0.021(4) -0.056(4) -0.016(4)
C72 0.180(6) 0.170(5) 0.213(6) 0.026(5) -0.056(5) -0.018(5)
C73 0.205(6) 0.204(6) 0.238(7) 0.032(5) -0.054(6) -0.017(6)
C74 0.224(7) 0.227(7) 0.256(7) 0.032(6) -0.052(6) -0.017(6)
C75 0.233(8) 0.238(8) 0.266(8) 0.029(7) -0.052(7) -0.018(7)
C76 0.254(10) 0.256(10) 0.284(10) 0.028(10) -0.050(9) -0.016(10)
C77 0.053(4) 0.059(4) 0.152(8) -0.015(4) -0.030(4) -0.006(3)
C78 0.061(4) 0.035(3) 0.126(7) -0.011(4) -0.030(5) -0.002(3)
C79 0.079(5) 0.062(5) 0.128(8) -0.009(5) -0.040(5) -0.016(4)
C80 0.084(5) 0.047(4) 0.113(7) -0.013(4) -0.032(5) -0.014(3)
C81 0.134(9) 0.088(7) 0.118(8) -0.019(6) -0.016(6) -0.023(6)

loop_
_atom_type_symbol
_atom_type_description
_atom_type_scat_dispersion_real
_atom_type_scat_dispersion_imag
_atom_type_scat_source
C C 0.0137 0.0067 'International Tables Vol C Tables 4.2.6.8 and 6.1.1.4'
H H 0.0000 0.0000 'International Tables Vol C Tables 4.2.6.8 and 6.1.1.4'
Ir Ir -5.7005 5.2682 'International Tables Vol C Tables 4.2.6.8 and 6.1.1.4'
N N 0.0241 0.0134 'International Tables Vol C Tables 4.2.6.8 and 6.1.1.4'
O O 0.0389 0.0241 'International Tables Vol C Tables 4.2.6.8 and 6.1.1.4'

loop_
_geom_angle_atom_site_label_1
_geom_angle_atom_site_label_2
_geom_angle_atom_site_label_3
_geom_angle
C23 Ir1 C1 93.7(3)
C23 Ir1 N3 80.0(3)
C1 Ir1 N3 92.5(2)
C23 Ir1 N2 96.0(2)
C1 Ir1 N2 81.4(2)
N3 Ir1 N2 172.5(2)
C23 Ir1 O2 176.4(2)
C1 Ir1 O2 87.1(3)
N3 Ir1 O2 103.5(2)
N2 Ir1 O2 80.6(2)
C23 Ir1 O1 92.7(2)
C1 Ir1 O1 173.1(3)
N3 Ir1 O1 86.18(18)
N2 Ir1 O1 100.40(18)
O2 Ir1 O1 86.7(2)
C16 N1 C17 117.7(5)
C15 N2 C18 118.5(5)
C15 N2 Ir1 110.3(4)
C18 N2 Ir1 131.0(4)
C37 N3 C40 118.6(6)
C37 N3 Ir1 112.5(4)
C40 N3 Ir1 128.9(5)
C39 N4 C38 116.8(6)
C78 O1 Ir1 125.2(5)
C80 O2 Ir1 125.7(5)
C20 O3 C45 118.2(5)
C21 O4 C53 114.6(6)
C42 O5 C61 117.4(7)
C43 O6 C69 117.4(6)
C14 C1 C2 116.0(6)
C14 C1 Ir1 113.2(5)
C2 C1 Ir1 130.5(5)
C3 C2 C1 121.5(7)
C3 C2 H2 119.2
C1 C2 H2 119.2
C2 C3 C4 122.0(7)
C2 C3 H3 119.0
C4 C3 H3 119.0
C13 C4 C5 118.4(7)
C13 C4 C3 117.1(7)
C5 C4 C3 124.4(7)
C6 C5 C4 121.8(8)
C6 C5 H5 119.1
C4 C5 H5 119.1
C5 C6 C7 121.7(7)
C5 C6 H6 119.1
C7 C6 H6 119.1
C8 C7 C12 118.7(8)
C8 C7 C6 123.0(7)
C12 C7 C6 118.2(7)
C9 C8 C7 120.9(8)
C9 C8 H8 119.5
C7 C8 H8 119.5
C8 C9 C10 120.8(7)
C8 C9 H9 119.6
C10 C9 H9 119.6
C11 C10 C9 120.1(7)
C11 C10 H10 120.0
C9 C10 H10 120.0
C10 C11 C12 120.0(6)
C10 C11 C16 121.5(6)
C12 C11 C16 118.5(6)
C11 C12 C7 119.4(6)
C11 C12 C13 121.2(6)
C7 C12 C13 119.5(7)
C14 C13 C4 119.0(6)
C14 C13 C12 120.5(6)
C4 C13 C12 120.4(6)
C13 C14 C1 124.1(6)
C13 C14 C15 120.2(6)
C1 C14 C15 115.6(6)
N2 C15 C16 122.3(6)
N2 C15 C14 117.6(6)
C16 C15 C14 120.0(6)
N1 C16 C15 120.2(6)
N1 C16 C11 120.6(6)
C15 C16 C11 119.2(6)
N1 C17 C22 118.6(5)
N1 C17 C18 123.3(6)
C22 C17 C18 118.1(6)
N2 C18 C19 123.1(5)
N2 C18 C17 117.7(6)
C19 C18 C17 119.3(6)
C20 C19 C18 121.2(6)
C20 C19 H19 119.4
C18 C19 H19 119.4
O3 C20 C19 125.9(6)
O3 C20 C21 114.5(5)
C19 C20 C21 119.6(6)
C22 C21 O4 126.6(6)
C22 C21 C20 119.2(6)
O4 C21 C20 114.2(6)
C21 C22 C17 122.5(6)
C21 C22 H22 118.7
C17 C22 H22 118.7
C36 C23 C24 114.2(7)
C36 C23 Ir1 115.6(5)
C24 C23 Ir1 130.2(6)
C25 C24 C23 122.1(7)
C25 C24 H24 118.9
C23 C24 H24 118.9
C24 C25 C26 122.6(8)
C24 C25 H25 118.7
C26 C25 H25 118.7
C27 C26 C25 125.1(9)
C27 C26 C35 117.6(8)
C25 C26 C35 117.3(9)
C28 C27 C26 122.1(10)
C28 C27 H27 118.9
C26 C27 H27 119.0
C27 C28 C29 120.6(10)
C27 C28 H28 119.7
C29 C28 H28 119.7
C34 C29 C30 120.2(9)
C34 C29 C28 118.5(8)
C30 C29 C28 121.4(10)
C31 C30 C29 120.6(9)
C31 C30 H30 119.7
C29 C30 H30 119.7
C32 C31 C30 119.4(8)
C32 C31 H31 120.3
C30 C31 H31 120.3
C31 C32 C33 121.4(8)
C31 C32 H32 119.3
C33 C32 H32 119.3
C32 C33 C34 119.7(8)
C32 C33 C38 122.0(7)
C34 C33 C38 118.3(6)
C29 C34 C35 120.4(8)
C29 C34 C33 118.6(7)
C35 C34 C33 120.9(8)
C36 C35 C34 121.5(7)
C36 C35 C26 117.8(7)
C34 C35 C26 120.7(8)
C35 C36 C23 126.0(7)
C35 C36 C37 119.1(7)
C23 C36 C37 115.0(7)
N3 C37 C36 116.9(6)
N3 C37 C38 121.7(6)
C36 C37 C38 121.4(7)
N4 C38 C37 121.2(7)
N4 C38 C33 120.0(6)
C37 C38 C33 118.7(7)
N4 C39 C44 118.3(6)
N4 C39 C40 124.0(7)
C44 C39 C40 117.7(8)
N3 C40 C41 121.8(6)
N3 C40 C39 117.5(7)
C41 C40 C39 120.6(7)
C42 C41 C40 120.2(6)
C42 C41 H41 119.9
C40 C41 H41 119.9
O5 C42 C41 126.3(7)
O5 C42 C43 113.9(7)
C41 C42 C43 119.8(8)
C44 C43 O6 126.4(6)
C44 C43 C42 120.2(7)
O6 C43 C42 113.3(8)
C43 C44 C39 121.3(6)
C43 C44 H44 119.3
C39 C44 H44 119.3
O3 C45 C46 107.9(6)
O3 C45 H45A 110.1
C46 C45 H45A 110.1
O3 C45 H45B 110.1
C46 C45 H45B 110.1
H45A C45 H45B 108.4
C45 C46 C47 113.9(6)
C45 C46 H46A 108.8
C47 C46 H46A 108.8
C45 C46 H46B 108.8
C47 C46 H46B 108.8
H46A C46 H46B 107.7
C46 C47 C48 112.1(7)
C46 C47 H47A 109.2
C48 C47 H47A 109.2
C46 C47 H47B 109.2
C48 C47 H47B 109.2
H47A C47 H47B 107.9
C49 C48 C47 114.4(8)
C49 C48 H48A 108.7
C47 C48 H48A 108.7
C49 C48 H48B 108.7
C47 C48 H48B 108.7
H48A C48 H48B 107.6
C48 C49 C50 114.8(10)
C48 C49 H49A 108.6
C50 C49 H49A 108.6
C48 C49 H49B 108.6
C50 C49 H49B 108.6
H49A C49 H49B 107.6
C51 C50 C49 117.7(12)
C51 C50 H50A 107.9
C49 C50 H50A 107.9
C51 C50 H50B 107.9
C49 C50 H50B 107.9
H50A C50 H50B 107.2
C50 C51 C52 111.0(14)
C50 C51 H51A 109.4
C52 C51 H51A 109.4
C50 C51 H51B 109.4
C52 C51 H51B 109.4
H51A C51 H51B 108.0
C51 C52 H52A 109.5
C51 C52 H52B 109.5
H52A C52 H52B 109.5
C51 C52 H52C 109.5
H52A C52 H52C 109.5
H52B C52 H52C 109.5
O4 C53 C54 108.4(7)
O4 C53 H53A 110.0
C54 C53 H53A 110.0
O4 C53 H53B 110.0
C54 C53 H53B 110.0
H53A C53 H53B 108.4
C55 C54 C53 112.7(9)
C55 C54 H54A 109.1
C53 C54 H54A 109.1
C55 C54 H54B 109.1
C53 C54 H54B 109.1
H54A C54 H54B 107.8
C56 C55 C54 121.6(11)
C56 C55 H55A 106.9
C54 C55 H55A 106.9
C56 C55 H55B 106.9
C54 C55 H55B 106.9
H55A C55 H55B 106.7
C57 C56 C55 103.2(13)
C57 C56 H56A 111.1
C55 C56 H56A 111.1
C57 C56 H56B 111.1
C55 C56 H56B 111.1
H56A C56 H56B 109.1
C56 C57 C58 101.5(13)
C56 C57 H57A 111.5
C58 C57 H57A 111.5
C56 C57 H57B 111.5
C58 C57 H57B 111.5
H57A C57 H57B 109.3
C59 C58 C57 103.4(15)
C59 C58 H58A 111.1
C57 C58 H58A 111.1
C59 C58 H58B 111.1
C57 C58 H58B 111.1
H58A C58 H58B 109.0
C58 C59 C60 140.4(19)
C58 C59 H59A 101.9
C60 C59 H59A 101.9
C58 C59 H59B 101.9
C60 C59 H59B 101.9
H59A C59 H59B 104.7
C59 C60 H60A 104.7
C59 C60 H60B 115.9
H60A C60 H60B 109.5
C59 C60 H60C 107.6
H60A C60 H60C 109.5
H60B C60 H60C 109.5
O5 C61 C62 106.8(10)
O5 C61 H61A 110.4
C62 C61 H61A 110.4
O5 C61 H61B 110.4
C62 C61 H61B 110.4
H61A C61 H61B 108.6
C63 C62 C61 110.5(13)
C63 C62 H62A 109.5
C61 C62 H62A 109.5
C63 C62 H62B 109.5
C61 C62 H62B 109.5
H62A C62 H62B 108.1
C62 C63 C64 110.7(14)
C62 C63 H63A 109.5
C64 C63 H63A 109.5
C62 C63 H63B 109.5
C64 C63 H63B 109.5
H63A C63 H63B 108.1
C63 C64 C65 116.4(16)
C63 C64 H64A 108.2
C65 C64 H64A 108.2
C63 C64 H64B 108.2
C65 C64 H64B 108.2
H64A C64 H64B 107.3
C66 C65 C64 109.2(15)
C66 C65 H65A 109.8
C64 C65 H65A 109.8
C66 C65 H65B 109.8
C64 C65 H65B 109.8
H65A C65 H65B 108.3
C65 C66 C67 105.1(16)
C65 C66 H66A 110.7
C67 C66 H66A 110.7
C65 C66 H66B 110.7
C67 C66 H66B 110.7
H66A C66 H66B 108.8
C68 C67 C66 96.1(15)
C68 C67 H67A 112.5
C66 C67 H67A 112.5
C68 C67 H67B 112.5
C66 C67 H67B 112.5
H67A C67 H67B 110.0
C67 C68 H68A 109.5
C67 C68 H68B 109.5
H68A C68 H68B 109.5
C67 C68 H68C 109.5
H68A C68 H68C 109.5
H68B C68 H68C 109.5
O6 C69 C70 105.4(8)
O6 C69 H69A 110.7
C70 C69 H69A 110.7
O6 C69 H69B 110.7
C70 C69 H69B 110.7
H69A C69 H69B 108.8
C71 C70 C69 113.4(9)
C71 C70 H70A 108.9
C69 C70 H70A 108.9
C71 C70 H70B 108.9
C69 C70 H70B 108.9
H70A C70 H70B 107.7
C70 C71 C72 117.1(11)
C70 C71 H71A 108.0
C72 C71 H71A 108.0
C70 C71 H71B 108.0
C72 C71 H71B 108.0
H71A C71 H71B 107.3
C71 C72 C73 107.2(13)
C71 C72 H72A 110.3
C73 C72 H72A 110.3
C71 C72 H72B 110.3
C73 C72 H72B 110.3
H72A C72 H72B 108.5
C72 C73 C74 120.9(15)
C72 C73 H73A 107.1
C74 C73 H73A 107.1
C72 C73 H73B 107.1
C74 C73 H73B 107.1
H73A C73 H73B 106.8
C73 C74 C75 117.1(16)
C73 C74 H74A 108.0
C75 C74 H74A 108.0
C73 C74 H74B 108.0
C75 C74 H74B 108.0
H74A C74 H74B 107.3
C76 C75 C74 95.0(11)
C76 C75 H75A 112.7
C74 C75 H75A 112.7
C76 C75 H75B 112.7
C74 C75 H75B 112.7
H75A C75 H75B 110.2
C75 C76 H76A 109.5
C75 C76 H76B 109.5
H76A C76 H76B 109.5
C75 C76 H76C 109.5
H76A C76 H76C 109.5
H76B C76 H76C 109.5
C78 C77 H77A 109.5
C78 C77 H77B 109.5
H77A C77 H77B 109.5
C78 C77 H77C 109.5
H77A C77 H77C 109.5
H77B C77 H77C 109.5
O1 C78 C79 127.3(7)
O1 C78 C77 115.1(8)
C79 C78 C77 117.6(8)
C78 C79 C80 127.2(8)
C78 C79 H79 116.4
C80 C79 H79 116.4
O2 C80 C79 125.5(8)
O2 C80 C81 117.1(8)
C79 C80 C81 117.3(8)
C80 C81 H81A 109.5
C80 C81 H81B 109.5
H81A C81 H81B 109.5
C80 C81 H81C 109.5
H81A C81 H81C 109.5
H81B C81 H81C 109.5

loop_
_geom_bond_atom_site_label_1
_geom_bond_atom_site_label_2
_geom_bond_distance
Ir1 C23 1.962(8)
Ir1 C1 1.979(7)
Ir1 N3 2.104(5)
Ir1 N2 2.105(5)
Ir1 O2 2.156(5)
Ir1 O1 2.169(5)
N1 C16 1.324(8)
N1 C17 1.341(8)
N2 C15 1.339(8)
N2 C18 1.353(8)
N3 C37 1.331(9)
N3 C40 1.372(9)
N4 C39 1.331(10)
N4 C38 1.336(9)
O1 C78 1.257(9)
O2 C80 1.272(9)
O3 C20 1.350(8)
O3 C45 1.422(8)
O4 C21 1.349(8)
O4 C53 1.473(9)
O5 C42 1.331(9)
O5 C61 1.410(12)
O6 C43 1.358(9)
O6 C69 1.430(9)
C1 C14 1.399(9)
C1 C2 1.416(10)
C2 C3 1.362(10)
C2 H2 0.9300
C3 C4 1.436(11)
C3 H3 0.9300
C4 C13 1.411(10)
C4 C5 1.427(10)
C5 C6 1.316(12)
C5 H5 0.9300
C6 C7 1.441(11)
C6 H6 0.9300
C7 C8 1.389(11)
C7 C12 1.417(10)
C8 C9 1.370(12)
C8 H8 0.9300
C9 C10 1.393(11)
C9 H9 0.9300
C10 C11 1.370(9)
C10 H10 0.9300
C11 C12 1.418(10)
C11 C16 1.464(9)
C12 C13 1.417(9)
C13 C14 1.393(9)
C14 C15 1.438(9)
C15 C16 1.424(9)
C17 C22 1.409(9)
C17 C18 1.440(8)
C18 C19 1.400(9)
C19 C20 1.367(9)
C19 H19 0.9300
C20 C21 1.457(8)
C21 C22 1.345(9)
C22 H22 0.9300
C23 C36 1.401(10)
C23 C24 1.434(10)
C24 C25 1.358(12)
C24 H24 0.9300
C25 C26 1.421(12)
C25 H25 0.9300
C26 C27 1.413(13)
C26 C35 1.433(11)
C27 C28 1.334(13)
C27 H27 0.9300
C28 C29 1.461(13)
C28 H28 0.9300
C29 C34 1.383(12)
C29 C30 1.408(12)
C30 C31 1.399(13)
C30 H30 0.9300
C31 C32 1.362(12)
C31 H31 0.9300
C32 C33 1.395(10)
C32 H32 0.9300
C33 C34 1.429(11)
C33 C38 1.455(11)
C34 C35 1.398(10)
C35 C36 1.394(11)
C36 C37 1.420(9)
C37 C38 1.422(9)
C39 C44 1.427(10)
C39 C40 1.434(9)
C40 C41 1.399(10)
C41 C42 1.375(10)
C41 H41 0.9300
C42 C43 1.448(10)
C43 C44 1.350(11)
C44 H44 0.9300
C45 C46 1.494(9)
C45 H45A 0.9700
C45 H45B 0.9700
C46 C47 1.514(10)
C46 H46A 0.9700
C46 H46B 0.9700
C47 C48 1.535(11)
C47 H47A 0.9700
C47 H47B 0.9700
C48 C49 1.482(12)
C48 H48A 0.9700
C48 H48B 0.9700
C49 C50 1.562(15)
C49 H49A 0.9700
C49 H49B 0.9700
C50 C51 1.365(15)
C50 H50A 0.9700
C50 H50B 0.9700
C51 C52 1.485(19)
C51 H51A 0.9700
C51 H51B 0.9700
C52 H52A 0.9600
C52 H52B 0.9600
C52 H52C 0.9600
C53 C54 1.502(12)
C53 H53A 0.9700
C53 H53B 0.9700
C54 C55 1.498(13)
C54 H54A 0.9700
C54 H54B 0.9700
C55 C56 1.484(13)
C55 H55A 0.9700
C55 H55B 0.9700
C56 C57 1.478(15)
C56 H56A 0.9700
C56 H56B 0.9700
C57 C58 1.556(15)
C57 H57A 0.9700
C57 H57B 0.9700
C58 C59 1.481(16)
C58 H58A 0.9700
C58 H58B 0.9700
C59 C60 1.532(16)
C59 H59A 0.9700
C59 H59B 0.9700
C60 H60A 0.9600
C60 H60B 0.9600
C60 H60C 0.9600
C61 C62 1.559(13)
C61 H61A 0.9700
C61 H61B 0.9700
C62 C63 1.452(14)
C62 H62A 0.9700
C62 H62B 0.9700
C63 C64 1.546(14)
C63 H63A 0.9700
C63 H63B 0.9700
C64 C65 1.558(15)
C64 H64A 0.9700
C64 H64B 0.9700
C65 C66 1.491(15)
C65 H65A 0.9700
C65 H65B 0.9700
C66 C67 1.591(16)
C66 H66A 0.9700
C66 H66B 0.9700
C67 C68 1.541(16)
C67 H67A 0.9700
C67 H67B 0.9700
C68 H68A 0.9600
C68 H68B 0.9600
C68 H68C 0.9600
C69 C70 1.505(12)
C69 H69A 0.9700
C69 H69B 0.9700
C70 C71 1.480(15)
C70 H70A 0.9700
C70 H70B 0.9700
C71 C72 1.551(14)
C71 H71A 0.9700
C71 H71B 0.9700
C72 C73 1.565(15)
C72 H72A 0.9700
C72 H72B 0.9700
C73 C74 1.573(15)
C73 H73A 0.9700
C73 H73B 0.9700
C74 C75 1.587(16)
C74 H74A 0.9700
C74 H74B 0.9700
C75 C76 1.585(16)
C75 H75A 0.9700
C75 H75B 0.9700
C76 H76A 0.9600
C76 H76B 0.9600
C76 H76C 0.9600
C77 C78 1.508(10)
C77 H77A 0.9600
C77 H77B 0.9600
C77 H77C 0.9600
C78 C79 1.399(12)
C79 C80 1.402(11)
C79 H79 0.9300
C80 C81 1.496(12)
C81 H81A 0.9600
C81 H81B 0.9600
C81 H81C 0.9600

loop_
_geom_hbond_atom_site_label_D
_geom_hbond_atom_site_label_H
_geom_hbond_atom_site_label_A
_geom_hbond_distance_DH
_geom_hbond_distance_HA
_geom_hbond_distance_DA
_geom_hbond_angle_DHA
C41 H41 O2 0.93 2.17 3.035(8) 154.7
C19 H19 O1 0.93 2.35 3.114(7) 138.9
C41 H41 O2 0.93 2.17 3.035(8) 154.7
C19 H19 O1 0.93 2.35 3.114(7) 138.9
C41 H41 O2 0.93 2.17 3.035(8) 154.7
C19 H19 O1 0.93 2.35 3.114(7) 138.9
C41 H41 O2 0.93 2.17 3.035(8) 154.7
C19 H19 O1 0.93 2.35 3.114(7) 138.9
C41 H41 O2 0.93 2.17 3.035(8) 154.7
C19 H19 O1 0.93 2.35 3.114(7) 138.9
C19 H19 O1 0.93 2.35 3.114(7) 138.9
C41 H41 O2 0.93 2.17 3.035(8) 154.7

loop_
_geom_torsion_atom_site_label_1
_geom_torsion_atom_site_label_2
_geom_torsion_atom_site_label_3
_geom_torsion_atom_site_label_4
_geom_torsion
C14 C1 C2 C3 -1.9(13)
Ir1 C1 C2 C3 171.1(7)
C1 C2 C3 C4 -1.7(15)
C2 C3 C4 C13 4.0(14)
C2 C3 C4 C5 -175.9(9)
C13 C4 C5 C6 0.4(15)
C3 C4 C5 C6 -179.7(10)
C4 C5 C6 C7 -1.2(16)
C5 C6 C7 C8 -175.2(10)
C5 C6 C7 C12 1.6(15)
C12 C7 C8 C9 2.8(13)
C6 C7 C8 C9 179.7(9)
C7 C8 C9 C10 0.1(14)
C8 C9 C10 C11 -1.9(13)
C9 C10 C11 C12 0.7(12)
C9 C10 C11 C16 -178.4(7)
C10 C11 C12 C7 2.3(12)
C16 C11 C12 C7 -178.6(7)
C10 C11 C12 C13 -177.5(7)
C16 C11 C12 C13 1.6(11)
C8 C7 C12 C11 -4.0(12)
C6 C7 C12 C11 179.0(8)
C8 C7 C12 C13 175.8(8)
C6 C7 C12 C13 -1.2(12)
C5 C4 C13 C14 177.2(8)
C3 C4 C13 C14 -2.7(12)
C5 C4 C13 C12 0.0(13)
C3 C4 C13 C12 -179.9(8)
C11 C12 C13 C14 3.1(12)
C7 C12 C13 C14 -176.7(8)
C11 C12 C13 C4 -179.8(8)
C7 C12 C13 C4 0.4(12)
C4 C13 C14 C1 -0.9(12)
C12 C13 C14 C1 176.3(8)
C4 C13 C14 C15 178.9(7)
C12 C13 C14 C15 -4.0(12)
C2 C1 C14 C13 3.2(12)
Ir1 C1 C14 C13 -171.0(6)
C2 C1 C14 C15 -176.5(7)
Ir1 C1 C14 C15 9.3(9)
C18 N2 C15 C16 -4.9(10)
Ir1 N2 C15 C16 171.0(6)
C18 N2 C15 C14 173.4(7)
Ir1 N2 C15 C14 -10.6(8)
C13 C14 C15 N2 -178.3(7)
C1 C14 C15 N2 1.5(10)
C13 C14 C15 C16 0.1(11)
C1 C14 C15 C16 179.9(7)
C17 N1 C16 C15 1.2(11)
C17 N1 C16 C11 -179.6(7)
N2 C15 C16 N1 2.0(11)
C14 C15 C16 N1 -176.3(7)
N2 C15 C16 C11 -177.2(7)
C14 C15 C16 C11 4.5(11)
C10 C11 C16 N1 -5.4(11)
C12 C11 C16 N1 175.5(7)
C10 C11 C16 C15 173.8(7)
C12 C11 C16 C15 -5.3(11)
C16 N1 C17 C22 178.6(7)
C16 N1 C17 C18 -1.5(11)
C15 N2 C18 C19 -174.9(7)
Ir1 N2 C18 C19 10.1(11)
C15 N2 C18 C17 4.5(10)
Ir1 N2 C18 C17 -170.5(5)
N1 C17 C18 N2 -1.4(11)
C22 C17 C18 N2 178.5(6)
N1 C17 C18 C19 178.0(7)
C22 C17 C18 C19 -2.0(10)
N2 C18 C19 C20 -178.7(7)
C17 C18 C19 C20 1.9(11)
C45 O3 C20 C19 3.1(11)
C45 O3 C20 C21 -176.3(6)
C18 C19 C20 O3 -179.4(7)
C18 C19 C20 C21 0.0(11)
C53 O4 C21 C22 2.2(11)
C53 O4 C21 C20 -175.7(7)
O3 C20 C21 C22 177.7(7)
C19 C20 C21 C22 -1.7(11)
O3 C20 C21 O4 -4.3(9)
C19 C20 C21 O4 176.3(7)
O4 C21 C22 C17 -176.2(7)
C20 C21 C22 C17 1.6(11)
N1 C17 C22 C21 -179.8(7)
C18 C17 C22 C21 0.2(11)
C36 C23 C24 C25 -1.4(11)
Ir1 C23 C24 C25 180.0(6)
C23 C24 C25 C26 2.3(13)
C24 C25 C26 C27 -179.7(9)
C24 C25 C26 C35 -2.3(13)
C25 C26 C27 C28 178.0(10)
C35 C26 C27 C28 0.6(15)
C26 C27 C28 C29 -2.4(17)
C27 C28 C29 C34 2.7(15)
C27 C28 C29 C30 -177.5(10)
C34 C29 C30 C31 0.2(14)
C28 C29 C30 C31 -179.6(9)
C29 C30 C31 C32 0.4(14)
C30 C31 C32 C33 1.1(13)
C31 C32 C33 C34 -3.0(11)
C31 C32 C33 C38 179.3(7)
C30 C29 C34 C35 179.0(8)
C28 C29 C34 C35 -1.2(12)
C30 C29 C34 C33 -2.1(12)
C28 C29 C34 C33 177.7(8)
C32 C33 C34 C29 3.5(11)
C38 C33 C34 C29 -178.7(7)
C32 C33 C34 C35 -177.6(7)
C38 C33 C34 C35 0.1(10)
C29 C34 C35 C36 -178.7(7)
C33 C34 C35 C36 2.5(11)
C29 C34 C35 C26 -0.5(11)
C33 C34 C35 C26 -179.4(7)
C27 C26 C35 C36 179.1(8)
C25 C26 C35 C36 1.5(11)
C27 C26 C35 C34 0.9(12)
C25 C26 C35 C34 -176.7(7)
C34 C35 C36 C23 177.4(7)
C26 C35 C36 C23 -0.8(11)
C34 C35 C36 C37 -3.1(10)
C26 C35 C36 C37 178.8(7)
C24 C23 C36 C35 0.7(10)
Ir1 C23 C36 C35 179.5(6)
C24 C23 C36 C37 -178.9(6)
Ir1 C23 C36 C37 0.0(8)
C40 N3 C37 C36 175.2(6)
Ir1 N3 C37 C36 -3.0(7)
C40 N3 C37 C38 -3.2(9)
Ir1 N3 C37 C38 178.5(5)
C35 C36 C37 N3 -177.5(6)
C23 C36 C37 N3 2.1(9)
C35 C36 C37 C38 1.0(10)
C23 C36 C37 C38 -179.4(6)
C39 N4 C38 C37 1.0(9)
C39 N4 C38 C33 -177.8(6)
N3 C37 C38 N4 1.1(10)
C36 C37 C38 N4 -177.3(6)
N3 C37 C38 C33 179.9(6)
C36 C37 C38 C33 1.5(9)
C32 C33 C38 N4 -5.6(10)
C34 C33 C38 N4 176.8(6)
C32 C33 C38 C37 175.6(6)
C34 C33 C38 C37 -2.1(9)
C38 N4 C39 C44 179.2(6)
C38 N4 C39 C40 -1.0(10)
C37 N3 C40 C41 -174.2(6)
Ir1 N3 C40 C41 3.8(9)
C37 N3 C40 C39 3.1(9)
Ir1 N3 C40 C39 -178.9(4)
N4 C39 C40 N3 -1.1(10)
C44 C39 C40 N3 178.7(6)
N4 C39 C40 C41 176.3(6)
C44 C39 C40 C41 -4.0(9)
N3 C40 C41 C42 178.7(7)
C39 C40 C41 C42 1.5(10)
C61 O5 C42 C41 -3.6(14)
C61 O5 C42 C43 176.2(9)
C40 C41 C42 O5 -178.0(7)
C40 C41 C42 C43 2.3(11)
C69 O6 C43 C44 -6.9(12)
C69 O6 C43 C42 171.4(7)
O5 C42 C43 C44 176.7(7)
C41 C42 C43 C44 -3.5(11)
O5 C42 C43 O6 -1.7(10)
C41 C42 C43 O6 178.0(7)
O6 C43 C44 C39 179.2(7)
C42 C43 C44 C39 0.9(11)
N4 C39 C44 C43 -177.5(7)
C40 C39 C44 C43 2.7(10)
C20 O3 C45 C46 177.2(6)
O3 C45 C46 C47 -178.1(7)
C45 C46 C47 C48 179.3(8)
C46 C47 C48 C49 179.5(9)
C47 C48 C49 C50 -175.6(10)
C48 C49 C50 C51 177.9(14)
C49 C50 C51 C52 179.3(14)
C21 O4 C53 C54 167.5(9)
O4 C53 C54 C55 178.2(10)
C53 C54 C55 C56 48.5(18)
C54 C55 C56 C57 67.6(18)
C55 C56 C57 C58 151.7(12)
C56 C57 C58 C59 106.8(19)
C57 C58 C59 C60 167(3)
C42 O5 C61 C62 -164.6(10)
O5 C61 C62 C63 -68.0(16)
C61 C62 C63 C64 177.1(12)
C62 C63 C64 C65 160.0(15)
C63 C64 C65 C66 76(2)
C64 C65 C66 C67 -177.0(16)
C65 C66 C67 C68 -178.2(17)
C43 O6 C69 C70 179.1(7)
O6 C69 C70 C71 59.0(11)
C69 C70 C71 C72 172.0(12)
C70 C71 C72 C73 61.1(18)
C71 C72 C73 C74 -175.2(16)
C72 C73 C74 C75 167.0(16)
C73 C74 C75 C76 54(2)
Ir1 O1 C78 C79 -9.2(9)
Ir1 O1 C78 C77 171.8(4)
O1 C78 C79 C80 10.4(12)
C77 C78 C79 C80 -170.7(7)
Ir1 O2 C80 C79 -17.7(10)
Ir1 O2 C80 C81 164.4(5)
C78 C79 C80 O2 4.9(13)
C78 C79 C80 C81 -177.2(7)
